data_7153144
loop_
_publ_author_name
'Olszewska, Teresa'
'Sikorski, Artur'
'Herman, Aleksander'
'Po\/lo\'nski, Tadeusz'

_publ_section_title
;
 Helicity discrimination in
 N,N'-dibenzoyl-1,2,3,4,7,8,9,10-octahydro-1,10-phenanthrolines and their
 thiono- and selenocarbonyl analogues by inclusion complexation with
 chiral diols.
;
_journal_issue 43
_journal_name_full 'Organic &amp; biomolecular chemistry'
_journal_page_first 7522
_journal_page_last 7529
_journal_paper_doi 10.1039/c3ob41216d
_journal_volume 11
_journal_year 2013
_chemical_formula_moiety 'C26 H24 N2 O2, C H2 Cl2'
_chemical_formula_sum 'C27 H26 Cl2 N2 O2'
_chemical_formula_weight 481.40
_chemical_name_systematic
;

?

;
_space_group_IT_number 14
_symmetry_cell_setting monoclinic
_symmetry_space_group_name_Hall '-P 2yn'
_symmetry_space_group_name_H-M 'P 1 21/n 1'
_atom_sites_solution_hydrogens geom
_atom_sites_solution_primary direct
_atom_sites_solution_secondary difmap
_audit_creation_method 'from SHELXL97 CIF and IUCr SHELXL97-template'
_cell_angle_alpha 90.00
_cell_angle_beta 98.990(7)
_cell_angle_gamma 90.00
_cell_formula_units_Z 4
_cell_length_a 10.8405(7)
_cell_length_b 9.3369(4)
_cell_length_c 23.9357(16)
_cell_measurement_reflns_used 4188
_cell_measurement_temperature 295(2)
_cell_measurement_theta_max 25.00
_cell_measurement_theta_min 2.93
_cell_volume 2392.9(2)
_computing_cell_refinement 'CrysAlis RED,Version 1.171.32.15 (Oxford Diffraction Ltd., 2008)'
_computing_data_collection 'CrysAlis CCD,Version 1.171.32.15 (Oxford Diffraction Ltd., 2008)'
_computing_data_reduction 'CrysAlis RED,Version 1.171.32.15 (Oxford Diffraction Ltd., 2008)'
_computing_molecular_graphics 'ORTEPII (Johnson, 1976)'
_computing_publication_material 'SHELXL97 and PLATON (Spek, 2003)'
_computing_structure_refinement 'SHELXL-97 (Sheldrick, 2008)'
_computing_structure_solution 'SHELXS-97 (Sheldrick, 2008)'
_diffrn_ambient_temperature 295(2)
_diffrn_detector_area_resol_mean 10.4002
_diffrn_measured_fraction_theta_full 0.996
_diffrn_measured_fraction_theta_max 0.996
_diffrn_measurement_device_type 'Oxford Diffraction Ruby CCD'
_diffrn_measurement_method \w
_diffrn_radiation_monochromator graphite
_diffrn_radiation_source 'Enhance (Mo) X-ray Source'
_diffrn_radiation_type MoK\a
_diffrn_radiation_wavelength 0.71073
_diffrn_reflns_av_R_equivalents 0.0534
_diffrn_reflns_av_sigmaI/netI 0.0553
_diffrn_reflns_limit_h_max 10
_diffrn_reflns_limit_h_min -12
_diffrn_reflns_limit_k_max 11
_diffrn_reflns_limit_k_min -11
_diffrn_reflns_limit_l_max 25
_diffrn_reflns_limit_l_min -28
_diffrn_reflns_number 18981
_diffrn_reflns_theta_full 25.00
_diffrn_reflns_theta_max 25.00
_diffrn_reflns_theta_min 2.93
_exptl_absorpt_coefficient_mu 0.299
_exptl_absorpt_correction_T_max 0.975
_exptl_absorpt_correction_T_min 0.869
_exptl_absorpt_correction_type multi-scan
_exptl_absorpt_process_details
;

CrysAlis RED, Version 1.171.32.15 (Oxford Diffraction Ltd.,

2008)

Empirical absorption correction using spherical harmonics,

implemented in SCALE3 ABSPACK scaling algorithm.

;
_exptl_crystal_colour colourless
_exptl_crystal_density_diffrn 1.336
_exptl_crystal_density_method 'not measured'
_exptl_crystal_description plate
_exptl_crystal_F_000 1008
_exptl_crystal_size_max 0.45
_exptl_crystal_size_mid 0.45
_exptl_crystal_size_min 0.15
_refine_diff_density_max 0.262
_refine_diff_density_min -0.323
_refine_diff_density_rms 0.047
_refine_ls_extinction_method none
_refine_ls_goodness_of_fit_ref 0.927
_refine_ls_hydrogen_treatment constr
_refine_ls_matrix_type full
_refine_ls_number_parameters 300
_refine_ls_number_reflns 4188
_refine_ls_number_restraints 0
_refine_ls_restrained_S_all 0.927
_refine_ls_R_factor_all 0.0881
_refine_ls_R_factor_gt 0.0481
_refine_ls_shift/su_max 0.000
_refine_ls_shift/su_mean 0.000
_refine_ls_structure_factor_coef Fsqd
_refine_ls_weighting_details 'calc w=1/[\s^2^(Fo^2^)+(0.0822P)^2^+0.0000P] where P=(Fo^2^+2Fc^2^)/3'
_refine_ls_weighting_scheme calc
_refine_ls_wR_factor_gt 0.1264
_refine_ls_wR_factor_ref 0.1358
_reflns_number_gt 2400
_reflns_number_total 4188
_reflns_threshold_expression >2sigma(I)
_cod_data_source_file c3ob41216d.txt
_cod_data_source_block 6
_cod_original_sg_symbol_H-M 'P 21/n'
_cod_database_code 7153144

loop_
_symmetry_equiv_pos_as_xyz
'x, y, z'
'-x+1/2, y+1/2, -z+1/2'
'-x, -y, -z'
'x-1/2, -y-1/2, z-1/2'

loop_
_atom_site_label
_atom_site_type_symbol
_atom_site_fract_x
_atom_site_fract_y
_atom_site_fract_z
_atom_site_U_iso_or_equiv
_atom_site_adp_type
_atom_site_occupancy
_atom_site_symmetry_multiplicity
_atom_site_calc_flag
_atom_site_refinement_flags
N1 N 0.39928(19) 0.28634(18) 0.18466(8) 0.0409(5) Uani 1 1 d .
C2 C 0.4563(3) 0.3350(3) 0.24162(10) 0.0560(7) Uani 1 1 d .
H2A H 0.5197 0.4061 0.2379 0.067 Uiso 1 1 calc R
H2B H 0.4973 0.2543 0.2623 0.067 Uiso 1 1 calc R
C3 C 0.3643(4) 0.3974(4) 0.27462(13) 0.0850(11) Uani 1 1 d .
H3A H 0.3786 0.4998 0.2782 0.102 Uiso 1 1 calc R
H3B H 0.3783 0.3569 0.3124 0.102 Uiso 1 1 calc R
C4A C 0.2111(3) 0.4175(3) 0.18807(11) 0.0525(7) Uani 1 1 d .
C4 C 0.2306(3) 0.3721(4) 0.24887(13) 0.0758(10) Uani 1 1 d .
H4A H 0.2105 0.2713 0.2515 0.091 Uiso 1 1 calc R
H4B H 0.1758 0.4264 0.2693 0.091 Uiso 1 1 calc R
C5 C 0.1139(3) 0.5027(3) 0.16240(15) 0.0652(8) Uani 1 1 d .
H5A H 0.0542 0.5351 0.1835 0.078 Uiso 1 1 calc R
C6A C 0.1946(2) 0.5005(2) 0.07440(11) 0.0476(6) Uani 1 1 d .
C6 C 0.1040(3) 0.5405(3) 0.10606(15) 0.0648(8) Uani 1 1 d .
H6A H 0.0355 0.5935 0.0892 0.078 Uiso 1 1 calc R
C7 C 0.1894(3) 0.5290(3) 0.01254(12) 0.0596(8) Uani 1 1 d .
H7A H 0.2522 0.5990 0.0067 0.072 Uiso 1 1 calc R
H7B H 0.1080 0.5664 -0.0034 0.072 Uiso 1 1 calc R
C8 C 0.2136(3) 0.3876(3) -0.01589(11) 0.0592(8) Uani 1 1 d .
H8A H 0.1500 0.3186 -0.0099 0.071 Uiso 1 1 calc R
H8B H 0.2084 0.4025 -0.0563 0.071 Uiso 1 1 calc R
C9 C 0.3417(3) 0.3291(2) 0.00800(10) 0.0497(7) Uani 1 1 d .
H9A H 0.3377 0.2253 0.0092 0.060 Uiso 1 1 calc R
H9B H 0.4006 0.3554 -0.0169 0.060 Uiso 1 1 calc R
N10 N 0.38701(19) 0.38398(18) 0.06553(8) 0.0378(5) Uani 1 1 d .
C10A C 0.2962(2) 0.4193(2) 0.10019(10) 0.0391(6) Uani 1 1 d .
C10B C 0.3016(2) 0.3735(2) 0.15585(10) 0.0397(6) Uani 1 1 d .
C11 C 0.4390(3) 0.1587(2) 0.16540(10) 0.0423(6) Uani 1 1 d .
C12 C 0.3623(2) 0.0834(2) 0.11712(9) 0.0391(6) Uani 1 1 d .
C13 C 0.4244(3) 0.0003(2) 0.08202(10) 0.0491(7) Uani 1 1 d .
H13A H 0.5113 -0.0007 0.0874 0.059 Uiso 1 1 calc R
C14 C 0.3580(3) -0.0804(2) 0.03944(11) 0.0586(8) Uani 1 1 d .
H14A H 0.4002 -0.1352 0.0161 0.070 Uiso 1 1 calc R
C15 C 0.2299(3) -0.0805(2) 0.03133(12) 0.0617(8) Uani 1 1 d .
H15A H 0.1855 -0.1349 0.0024 0.074 Uiso 1 1 calc R
C16 C 0.1671(3) -0.0001(3) 0.06599(12) 0.0573(7) Uani 1 1 d .
H16A H 0.0802 -0.0007 0.0607 0.069 Uiso 1 1 calc R
C17 C 0.2333(3) 0.0819(2) 0.10884(10) 0.0471(7) Uani 1 1 d .
H17A H 0.1905 0.1362 0.1322 0.056 Uiso 1 1 calc R
O18 O 0.53603(19) 0.10393(19) 0.18911(8) 0.0629(5) Uani 1 1 d .
C19 C 0.5123(2) 0.3968(2) 0.08123(10) 0.0398(6) Uani 1 1 d .
C20 C 0.5636(2) 0.4963(2) 0.12826(10) 0.0399(6) Uani 1 1 d .
C21 C 0.5076(2) 0.6267(2) 0.13793(11) 0.0474(6) Uani 1 1 d .
H21A H 0.4310 0.6514 0.1169 0.057 Uiso 1 1 calc R
C22 C 0.5657(3) 0.7183(3) 0.17855(12) 0.0592(8) Uani 1 1 d .
H22A H 0.5283 0.8053 0.1847 0.071 Uiso 1 1 calc R
C23 C 0.6782(3) 0.6835(3) 0.21020(12) 0.0616(8) Uani 1 1 d .
H23A H 0.7162 0.7465 0.2377 0.074 Uiso 1 1 calc R
C24 C 0.7349(3) 0.5559(3) 0.20126(12) 0.0612(8) Uani 1 1 d .
H24A H 0.8108 0.5314 0.2229 0.073 Uiso 1 1 calc R
C25 C 0.6780(3) 0.4643(3) 0.15982(11) 0.0513(7) Uani 1 1 d .
H25A H 0.7176 0.3791 0.1530 0.062 Uiso 1 1 calc R
O26 O 0.58486(17) 0.33284(18) 0.05528(8) 0.0599(5) Uani 1 1 d .
C27 C 0.7953(4) 0.0773(4) 0.13304(18) 0.1011(12) Uani 1 1 d .
H27A H 0.7693 0.0714 0.1700 0.121 Uiso 1 1 calc R
H27B H 0.7261 0.1166 0.1069 0.121 Uiso 1 1 calc R
Cl31 Cl 0.82696(11) -0.09294(9) 0.11116(4) 0.1065(4) Uani 1 1 d .
Cl32 Cl 0.92085(9) 0.19266(9) 0.13706(5) 0.1058(4) Uani 1 1 d .

loop_
_atom_site_aniso_label
_atom_site_aniso_U_11
_atom_site_aniso_U_22
_atom_site_aniso_U_33
_atom_site_aniso_U_23
_atom_site_aniso_U_13
_atom_site_aniso_U_12
N1 0.0494(14) 0.0376(10) 0.0359(11) -0.0036(8) 0.0074(10) 0.0038(9)
C2 0.070(2) 0.0604(15) 0.0377(15) -0.0062(12) 0.0087(14) -0.0108(14)
C3 0.095(3) 0.108(2) 0.054(2) -0.0177(17) 0.017(2) 0.016(2)
C4A 0.0484(18) 0.0524(15) 0.0592(18) -0.0188(13) 0.0162(15) -0.0039(13)
C4 0.083(3) 0.085(2) 0.069(2) -0.0236(16) 0.041(2) -0.0150(18)
C5 0.0432(19) 0.0683(18) 0.086(2) -0.0348(17) 0.0174(17) 0.0005(15)
C6A 0.0413(17) 0.0326(12) 0.0651(18) -0.0062(11) -0.0037(14) 0.0022(11)
C6 0.0398(19) 0.0558(16) 0.094(3) -0.0195(16) -0.0034(17) 0.0122(13)
C7 0.0516(19) 0.0436(14) 0.076(2) 0.0076(13) -0.0127(15) 0.0064(12)
C8 0.069(2) 0.0541(15) 0.0489(16) 0.0000(12) -0.0079(15) -0.0039(14)
C9 0.065(2) 0.0407(13) 0.0409(15) -0.0014(11) -0.0001(14) 0.0025(12)
N10 0.0393(14) 0.0350(10) 0.0385(12) -0.0008(8) 0.0043(10) 0.0031(9)
C10A 0.0377(15) 0.0294(11) 0.0494(16) -0.0055(10) 0.0049(12) 0.0008(10)
C10B 0.0366(15) 0.0348(11) 0.0481(16) -0.0094(11) 0.0082(12) -0.0035(11)
C11 0.0452(17) 0.0415(13) 0.0403(15) 0.0039(11) 0.0070(13) 0.0030(12)
C12 0.0498(18) 0.0281(11) 0.0397(14) 0.0032(10) 0.0075(12) 0.0036(11)
C13 0.0511(18) 0.0414(13) 0.0562(17) -0.0021(12) 0.0127(14) 0.0068(12)
C14 0.084(3) 0.0389(14) 0.0536(17) -0.0088(12) 0.0145(17) 0.0103(14)
C15 0.086(3) 0.0396(14) 0.0558(18) -0.0074(12) -0.0003(17) -0.0086(15)
C16 0.0567(19) 0.0485(14) 0.0660(18) -0.0074(14) 0.0076(16) -0.0108(14)
C17 0.0560(19) 0.0367(12) 0.0508(16) -0.0042(11) 0.0154(14) -0.0032(12)
O18 0.0624(14) 0.0571(11) 0.0630(12) -0.0033(9) -0.0099(11) 0.0172(10)
C19 0.0431(17) 0.0321(11) 0.0448(14) 0.0007(10) 0.0088(13) 0.0026(11)
C20 0.0388(16) 0.0371(12) 0.0451(15) 0.0010(10) 0.0105(13) -0.0019(11)
C21 0.0454(17) 0.0374(12) 0.0588(16) -0.0021(12) 0.0064(13) 0.0009(11)
C22 0.070(2) 0.0377(14) 0.0705(19) -0.0122(13) 0.0127(18) -0.0034(14)
C23 0.068(2) 0.0546(17) 0.0604(19) -0.0102(14) 0.0057(17) -0.0209(16)
C24 0.0519(19) 0.0653(18) 0.0629(19) 0.0022(14) -0.0021(15) -0.0108(15)
C25 0.0458(18) 0.0451(14) 0.0617(18) -0.0025(12) 0.0049(15) 0.0041(12)
O26 0.0517(12) 0.0604(10) 0.0705(12) -0.0186(9) 0.0186(10) 0.0032(9)
C27 0.077(3) 0.106(3) 0.126(3) -0.032(2) 0.036(2) -0.015(2)
Cl31 0.1305(10) 0.0786(6) 0.1132(8) -0.0072(5) 0.0276(7) -0.0150(5)
Cl32 0.0594(6) 0.0840(6) 0.1755(10) -0.0309(6) 0.0227(6) 0.0012(4)

loop_
_atom_type_symbol
_atom_type_description
_atom_type_scat_dispersion_real
_atom_type_scat_dispersion_imag
_atom_type_scat_source
C C 0.0033 0.0016 'International Tables Vol C Tables 4.2.6.8 and 6.1.1.4'
H H 0.0000 0.0000 'International Tables Vol C Tables 4.2.6.8 and 6.1.1.4'
N N 0.0061 0.0033 'International Tables Vol C Tables 4.2.6.8 and 6.1.1.4'
O O 0.0106 0.0060 'International Tables Vol C Tables 4.2.6.8 and 6.1.1.4'
Cl Cl 0.1484 0.1585 'International Tables Vol C Tables 4.2.6.8 and 6.1.1.4'

loop_
_geom_angle_atom_site_label_1
_geom_angle_atom_site_label_2
_geom_angle_atom_site_label_3
_geom_angle
C11 N1 C10B 125.6(2)
C11 N1 C2 118.0(2)
C10B N1 C2 116.31(18)
N1 C2 C3 113.1(3)
N1 C2 H2A 109.0
C3 C2 H2A 109.0
N1 C2 H2B 109.0
C3 C2 H2B 109.0
H2A C2 H2B 107.8
C2 C3 C4 113.9(3)
C2 C3 H3A 108.8
C4 C3 H3A 108.8
C2 C3 H3B 108.8
C4 C3 H3B 108.8
H3A C3 H3B 107.7
C5 C4A C10B 118.3(3)
C5 C4A C4 125.1(3)
C10B C4A C4 116.5(3)
C4A C4 C3 109.5(2)
C4A C4 H4A 109.8
C3 C4 H4A 109.8
C4A C4 H4B 109.8
C3 C4 H4B 109.8
H4A C4 H4B 108.2
C6 C5 C4A 121.1(3)
C6 C5 H5A 119.4
C4A C5 H5A 119.4
C6 C6A C10A 118.9(3)
C6 C6A C7 125.0(3)
C10A C6A C7 116.0(2)
C5 C6 C6A 120.8(3)
C5 C6 H6A 119.6
C6A C6 H6A 119.6
C6A C7 C8 107.7(2)
C6A C7 H7A 110.2
C8 C7 H7A 110.2
C6A C7 H7B 110.2
C8 C7 H7B 110.2
H7A C7 H7B 108.5
C9 C8 C7 110.8(2)
C9 C8 H8A 109.5
C7 C8 H8A 109.5
C9 C8 H8B 109.5
C7 C8 H8B 109.5
H8A C8 H8B 108.1
N10 C9 C8 112.1(2)
N10 C9 H9A 109.2
C8 C9 H9A 109.2
N10 C9 H9B 109.2
C8 C9 H9B 109.2
H9A C9 H9B 107.9
C19 N10 C10A 124.9(2)
C19 N10 C9 117.44(19)
C10A N10 C9 117.7(2)
C10B C10A C6A 120.1(2)
C10B C10A N10 123.9(2)
C6A C10A N10 116.0(2)
C10A C10B C4A 120.6(2)
C10A C10B N1 123.8(2)
C4A C10B N1 115.6(2)
O18 C11 N1 119.9(2)
O18 C11 C12 119.8(2)
N1 C11 C12 120.3(2)
C17 C12 C13 118.8(2)
C17 C12 C11 123.1(2)
C13 C12 C11 117.9(2)
C14 C13 C12 120.4(3)
C14 C13 H13A 119.8
C12 C13 H13A 119.8
C15 C14 C13 120.4(2)
C15 C14 H14A 119.8
C13 C14 H14A 119.8
C14 C15 C16 120.0(3)
C14 C15 H15A 120.0
C16 C15 H15A 120.0
C15 C16 C17 120.0(3)
C15 C16 H16A 120.0
C17 C16 H16A 120.0
C12 C17 C16 120.5(2)
C12 C17 H17A 119.8
C16 C17 H17A 119.8
O26 C19 N10 120.6(2)
O26 C19 C20 119.2(2)
N10 C19 C20 120.1(2)
C25 C20 C21 118.4(2)
C25 C20 C19 118.3(2)
C21 C20 C19 123.0(2)
C22 C21 C20 119.8(3)
C22 C21 H21A 120.1
C20 C21 H21A 120.1
C23 C22 C21 121.0(2)
C23 C22 H22A 119.5
C21 C22 H22A 119.5
C22 C23 C24 120.0(3)
C22 C23 H23A 120.0
C24 C23 H23A 120.0
C23 C24 C25 119.3(3)
C23 C24 H24A 120.3
C25 C24 H24A 120.3
C20 C25 C24 121.4(2)
C20 C25 H25A 119.3
C24 C25 H25A 119.3
Cl31 C27 Cl32 113.5(2)
Cl31 C27 H27A 108.9
Cl32 C27 H27A 108.9
Cl31 C27 H27B 108.9
Cl32 C27 H27B 108.9
H27A C27 H27B 107.7

loop_
_geom_bond_atom_site_label_1
_geom_bond_atom_site_label_2
_geom_bond_distance
N1 C11 1.371(3)
N1 C10B 1.425(3)
N1 C2 1.478(3)
C2 C3 1.485(4)
C2 H2A 0.9700
C2 H2B 0.9700
C3 C4 1.502(5)
C3 H3A 0.9700
C3 H3B 0.9700
C4A C5 1.386(4)
C4A C10B 1.401(3)
C4A C4 1.499(4)
C4 H4A 0.9700
C4 H4B 0.9700
C5 C6 1.382(4)
C5 H5A 0.9300
C6A C6 1.382(4)
C6A C10A 1.399(3)
C6A C7 1.497(4)
C6 H6A 0.9300
C7 C8 1.526(4)
C7 H7A 0.9700
C7 H7B 0.9700
C8 C9 1.519(4)
C8 H8A 0.9700
C8 H8B 0.9700
C9 N10 1.480(3)
C9 H9A 0.9700
C9 H9B 0.9700
N10 C19 1.356(3)
N10 C10A 1.421(3)
C10A C10B 1.392(3)
C11 O18 1.226(3)
C11 C12 1.490(3)
C12 C17 1.382(3)
C12 C13 1.392(3)
C13 C14 1.377(4)
C13 H13A 0.9300
C14 C15 1.373(4)
C14 H14A 0.9300
C15 C16 1.375(4)
C15 H15A 0.9300
C16 C17 1.387(4)
C16 H16A 0.9300
C17 H17A 0.9300
C19 O26 1.231(3)
C19 C20 1.498(3)
C20 C25 1.380(3)
C20 C21 1.396(3)
C21 C22 1.372(4)
C21 H21A 0.9300
C22 C23 1.370(4)
C22 H22A 0.9300
C23 C24 1.372(4)
C23 H23A 0.9300
C24 C25 1.381(4)
C24 H24A 0.9300
C25 H25A 0.9300
C27 Cl31 1.725(3)
C27 Cl32 1.727(4)
C27 H27A 0.9700
C27 H27B 0.9700

loop_
_geom_torsion_atom_site_label_1
_geom_torsion_atom_site_label_2
_geom_torsion_atom_site_label_3
_geom_torsion_atom_site_label_4
_geom_torsion
C11 N1 C2 C3 -138.5(3)
C10B N1 C2 C3 37.9(3)
N1 C2 C3 C4 11.7(4)
C5 C4A C4 C3 -132.2(3)
C10B C4A C4 C3 45.5(3)
C2 C3 C4 C4A -51.5(4)
C10B C4A C5 C6 1.7(4)
C4 C4A C5 C6 179.4(3)
C4A C5 C6 C6A -3.4(4)
C10A C6A C6 C5 0.8(4)
C7 C6A C6 C5 176.6(2)
C6 C6A C7 C8 -128.9(3)
C10A C6A C7 C8 47.1(3)
C6A C7 C8 C9 -60.8(3)
C7 C8 C9 N10 23.8(3)
C8 C9 N10 C19 -150.5(2)
C8 C9 N10 C10A 29.5(3)
C6 C6A C10A C10B 3.5(3)
C7 C6A C10A C10B -172.7(2)
C6 C6A C10A N10 -178.9(2)
C7 C6A C10A N10 4.9(3)
C19 N10 C10A C10B -48.9(3)
C9 N10 C10A C10B 131.1(2)
C19 N10 C10A C6A 133.7(2)
C9 N10 C10A C6A -46.3(3)
C6A C10A C10B C4A -5.3(3)
N10 C10A C10B C4A 177.4(2)
C6A C10A C10B N1 177.7(2)
N10 C10A C10B N1 0.4(3)
C5 C4A C10B C10A 2.6(4)
C4 C4A C10B C10A -175.3(2)
C5 C4A C10B N1 179.9(2)
C4 C4A C10B N1 2.0(3)
C11 N1 C10B C10A -52.7(3)
C2 N1 C10B C10A 131.2(2)
C11 N1 C10B C4A 130.1(2)
C2 N1 C10B C4A -46.0(3)
C10B N1 C11 O18 168.5(2)
C2 N1 C11 O18 -15.5(3)
C10B N1 C11 C12 -13.8(3)
C2 N1 C11 C12 162.2(2)
O18 C11 C12 C17 141.3(2)
N1 C11 C12 C17 -36.5(3)
O18 C11 C12 C13 -32.7(3)
N1 C11 C12 C13 149.6(2)
C17 C12 C13 C14 0.8(3)
C11 C12 C13 C14 175.0(2)
C12 C13 C14 C15 -0.4(4)
C13 C14 C15 C16 -0.3(4)
C14 C15 C16 C17 0.5(4)
C13 C12 C17 C16 -0.5(3)
C11 C12 C17 C16 -174.4(2)
C15 C16 C17 C12 -0.1(4)
C10A N10 C19 O26 162.0(2)
C9 N10 C19 O26 -18.0(3)
C10A N10 C19 C20 -21.7(3)
C9 N10 C19 C20 158.33(19)
O26 C19 C20 C25 -32.1(3)
N10 C19 C20 C25 151.5(2)
O26 C19 C20 C21 141.2(2)
N10 C19 C20 C21 -35.2(3)
C25 C20 C21 C22 -0.8(3)
C19 C20 C21 C22 -174.1(2)
C20 C21 C22 C23 -0.4(4)
C21 C22 C23 C24 0.4(4)
C22 C23 C24 C25 0.7(4)
C21 C20 C25 C24 1.9(4)
C19 C20 C25 C24 175.6(2)
C23 C24 C25 C20 -1.9(4)
